data_4079078
loop_
_publ_author_name
'Namura, Kyo'
'Ohashi, Masato'
'Suzuki, Hiroharu'

_publ_section_title
;
 Synthesis and Structure of a Mixed-Ligand Dinuclear Ruthenium Trihydrido
 Complex Supported by Cn* and Cp* Ligands (Cn* =
 1,4,7-Trimethyl-1,4,7-triazacyclononane, Cp* = \h5-C5Me5): Enhancement of
 Reactivity toward CO2by Introduction of the Cn* Ligand
;
_journal_issue 17
_journal_name_full Organometallics
_journal_page_first 5979
_journal_paper_doi 10.1021/om3004674
_journal_volume 31
_journal_year 2012
_chemical_formula_sum 'C19 H39 N3 Ru2'
_chemical_formula_weight 511.67
_chemical_name_systematic
; 
 ? 
;
_space_group_IT_number 15
_symmetry_cell_setting monoclinic
_symmetry_space_group_name_Hall '-C 2yc'
_symmetry_space_group_name_H-M 'C 1 2/c 1'
_atom_sites_solution_hydrogens geom
_atom_sites_solution_primary direct
_atom_sites_solution_secondary difmap
_audit_creation_method SHELXL-97
_cell_angle_alpha 90.00
_cell_angle_beta 91.783(2)
_cell_angle_gamma 90.00
_cell_formula_units_Z 8
_cell_length_a 27.7930(16)
_cell_length_b 10.3539(5)
_cell_length_c 15.5649(9)
_cell_measurement_reflns_used 18976
_cell_measurement_temperature 133(2)
_cell_measurement_theta_max 27.48
_cell_measurement_theta_min 3.04
_cell_volume 4476.9(4)
_computing_cell_refinement PROCESS-AUTO
_computing_data_collection 'PROCESS-AUTO (Rigaku, 1998)'
_computing_data_reduction 'SHELXS-97 (Sheldrick, 1990)'
_computing_molecular_graphics 'ORTEX (P.McArdle, 1995)'
_computing_publication_material SHELXL-97
_computing_structure_refinement 'SHELXL-97 (Sheldrick, 1997)'
_computing_structure_solution SHELXS-97
_diffrn_ambient_temperature 133(2)
_diffrn_detector_area_resol_mean 10
_diffrn_measured_fraction_theta_full 0.992
_diffrn_measured_fraction_theta_max 0.992
_diffrn_measurement_device_type 'Rigaku R-AXIS RAPID Imaging Plate'
_diffrn_measurement_method \w
_diffrn_radiation_monochromator graphite
_diffrn_radiation_source 'Rigaku Rotating Anode ultraX18'
_diffrn_radiation_type MoK\a
_diffrn_radiation_wavelength 0.71069
_diffrn_reflns_av_R_equivalents 0.0465
_diffrn_reflns_av_sigmaI/netI 0.0420
_diffrn_reflns_limit_h_max 36
_diffrn_reflns_limit_h_min -36
_diffrn_reflns_limit_k_max 13
_diffrn_reflns_limit_k_min -13
_diffrn_reflns_limit_l_max 16
_diffrn_reflns_limit_l_min -20
_diffrn_reflns_number 18976
_diffrn_reflns_theta_full 27.48
_diffrn_reflns_theta_max 27.48
_diffrn_reflns_theta_min 3.04
_exptl_absorpt_coefficient_mu 1.355
_exptl_absorpt_correction_T_max 1.0000
_exptl_absorpt_correction_T_min 0.5643
_exptl_absorpt_correction_type empirical
_exptl_crystal_colour purple
_exptl_crystal_density_diffrn 1.518
_exptl_crystal_density_meas ?
_exptl_crystal_density_method 'not measured'
_exptl_crystal_description needle
_exptl_crystal_F_000 2096
_exptl_crystal_size_max 0.200
_exptl_crystal_size_mid 0.050
_exptl_crystal_size_min 0.040
_refine_diff_density_max 1.346
_refine_diff_density_min -1.558
_refine_diff_density_rms 0.160
_refine_ls_extinction_method none
_refine_ls_goodness_of_fit_ref 1.179
_refine_ls_hydrogen_treatment refall
_refine_ls_matrix_type full
_refine_ls_number_parameters 154
_refine_ls_number_reflns 5095
_refine_ls_number_restraints 0
_refine_ls_restrained_S_all 1.179
_refine_ls_R_factor_all 0.0698
_refine_ls_R_factor_gt 0.0590
_refine_ls_shift/su_max 0.001
_refine_ls_shift/su_mean 0.000
_refine_ls_structure_factor_coef Fsqd
_refine_ls_weighting_details 'calc w=1/[\s^2^(Fo^2^)+(0.0096P)^2^+99.3540P] where P=(Fo^2^+2Fc^2^)/3'
_refine_ls_weighting_scheme calc
_refine_ls_wR_factor_gt 0.1249
_refine_ls_wR_factor_ref 0.1296
_reflns_number_gt 4393
_reflns_number_total 5387
_reflns_threshold_expression >2sigma(I)
_cod_data_source_file om3004674_si_002.cif
_cod_data_source_block complex2
_cod_depositor_comments
;
The following automatic conversions were performed:

'_symmetry_cell_setting' value 'Monoclinic' changed to 'monoclinic'
according to /home/saulius/struct/CIF-dictionaries/cif_core.dic
dictionary named 'cif_core.dic' version 2.4.2 from
2011-04-26.

'_exptl_absorpt_correction_type' value 'Empirical'
changed to 'empirical' according to
/home/saulius/struct/CIF-dictionaries/cif_core.dic dictionary named
'cif_core.dic' version 2.4.2 from 2011-04-26.

Automatic conversion script
Id: cif_fix_values 1891 2012-01-12 08:04:46Z andrius 

The following automatic conversions were performed:

'_exptl_crystal_density_meas' value 'not measured' was changed to '?'
- the value is perceived as not measured.

Automatic conversion script
Id: cif_fix_values 3008 2015-01-20 13:52:24Z robertas 
;
_cod_original_sg_symbol_H-M C2/c
_cod_database_code 4079078

loop_
_symmetry_equiv_pos_as_xyz
'x, y, z'
'-x, y, -z+1/2'
'x+1/2, y+1/2, z'
'-x+1/2, y+1/2, -z+1/2'
'-x, -y, -z'
'x, -y, z-1/2'
'-x+1/2, -y+1/2, -z'
'x+1/2, -y+1/2, z-1/2'

loop_
_atom_site_label
_atom_site_type_symbol
_atom_site_fract_x
_atom_site_fract_y
_atom_site_fract_z
_atom_site_U_iso_or_equiv
_atom_site_adp_type
_atom_site_occupancy
_atom_site_symmetry_multiplicity
_atom_site_calc_flag
_atom_site_refinement_flags
_atom_site_disorder_assembly
_atom_site_disorder_group
Ru2 Ru 0.37071(2) 0.73369(4) 0.07250(3) 0.02185(14) Uani 1 1 d . . .
Ru1 Ru 0.376730(18) 0.49607(4) 0.06716(3) 0.01815(13) Uani 1 1 d . A .
N1 N 0.3336(2) 0.3426(5) 0.1198(4) 0.0262(12) Uani 1 1 d . . .
N2 N 0.3742(2) 0.3671(5) -0.0423(4) 0.0258(12) Uani 1 1 d . . .
N3 N 0.4331(2) 0.3651(6) 0.1074(4) 0.0317(13) Uani 1 1 d . . .
C1 C 0.3077(3) 0.2870(8) 0.0454(5) 0.0418(19) Uani 1 1 d . A .
H1A H 0.2820 0.3476 0.0260 0.050 Uiso 1 1 calc R . .
H1B H 0.2920 0.2057 0.0631 0.050 Uiso 1 1 calc R . .
C2 C 0.3393(3) 0.2593(8) -0.0279(5) 0.0390(18) Uani 1 1 d . A .
H2A H 0.3191 0.2462 -0.0808 0.047 Uiso 1 1 calc R . .
H2B H 0.3574 0.1785 -0.0163 0.047 Uiso 1 1 calc R . .
C3 C 0.4238(3) 0.3182(8) -0.0494(5) 0.0418(19) Uani 1 1 d . A .
H3A H 0.4446 0.3880 -0.0709 0.050 Uiso 1 1 calc R . .
H3B H 0.4240 0.2465 -0.0914 0.050 Uiso 1 1 calc R . .
C4 C 0.4436(3) 0.2716(10) 0.0353(6) 0.052(2) Uani 1 1 d . A .
H4A H 0.4789 0.2602 0.0319 0.062 Uiso 1 1 calc R . .
H4B H 0.4294 0.1865 0.0483 0.062 Uiso 1 1 calc R . .
C5 C 0.4147(3) 0.2951(8) 0.1818(5) 0.0409(19) Uani 1 1 d . A .
H5A H 0.4141 0.3540 0.2319 0.049 Uiso 1 1 calc R . .
H5B H 0.4366 0.2226 0.1967 0.049 Uiso 1 1 calc R . .
C6 C 0.3657(3) 0.2442(7) 0.1639(5) 0.0420(19) Uani 1 1 d . A .
H6A H 0.3514 0.2179 0.2186 0.050 Uiso 1 1 calc R . .
H6B H 0.3678 0.1666 0.1270 0.050 Uiso 1 1 calc R . .
C7 C 0.2987(3) 0.3940(9) 0.1818(6) 0.047(2) Uani 1 1 d . A .
H7A H 0.3162 0.4290 0.2322 0.070 Uiso 1 1 calc R . .
H7B H 0.2775 0.3242 0.1998 0.070 Uiso 1 1 calc R . .
H7C H 0.2795 0.4625 0.1542 0.070 Uiso 1 1 calc R . .
C8 C 0.3602(4) 0.4372(8) -0.1220(5) 0.049(2) Uani 1 1 d . A .
H8A H 0.3267 0.4656 -0.1191 0.073 Uiso 1 1 calc R . .
H8B H 0.3635 0.3797 -0.1715 0.073 Uiso 1 1 calc R . .
H8C H 0.3811 0.5125 -0.1283 0.073 Uiso 1 1 calc R . .
C9 C 0.47783(14) 0.4338(2) 0.1325(5) 0.061(3) Uani 1 1 d . A .
H9A H 0.4894 0.4822 0.0831 0.091 Uiso 1 1 calc R . .
H9B H 0.5024 0.3711 0.1514 0.091 Uiso 1 1 calc R . .
H9C H 0.4715 0.4937 0.1795 0.091 Uiso 1 1 calc R . .
C10 C 0.32120(11) 0.9004(2) 0.0858(2) 0.019(3) Uiso 0.500(11) 1 d PR A 1
C11 C 0.35853(11) 0.9035(3) 0.1522(2) 0.020(3) Uiso 0.500(11) 1 d PR A 1
C12 C 0.40426(11) 0.9100(2) 0.1113(2) 0.029(3) Uiso 0.500(11) 1 d PR A 1
C13 C 0.39519(11) 0.9108(3) 0.0196(2) 0.028(4) Uiso 0.500(11) 1 d PR A 1
C14 C 0.34386(11) 0.9049(2) 0.0039(2) 0.024(4) Uiso 0.500(11) 1 d PR A 1
C15 C 0.26695(11) 0.8934(3) 0.1000(2) 0.033(3) Uiso 0.500(11) 1 d PR A 1
C16 C 0.35093(13) 0.9005(4) 0.2493(2) 0.035(4) Uiso 0.500(11) 1 d PR A 1
C17 C 0.45380(11) 0.9150(3) 0.1572(2) 0.041(4) Uiso 0.500(11) 1 d PR A 1
C18 C 0.43342(12) 0.9170(4) -0.0492(2) 0.039(4) Uiso 0.500(11) 1 d PR A 1
C19 C 0.31794(11) 0.9036(3) -0.0845(2) 0.031(3) Uiso 0.500(11) 1 d PR A 1
C10A C 0.33111(11) 0.8995(3) 0.1047(2) 0.025(3) Uiso 0.500(11) 1 d PR A 2
C11A C 0.37649(11) 0.9027(3) 0.1514(2) 0.020(3) Uiso 0.500(11) 1 d PR A 2
C12A C 0.41399(11) 0.9055(2) 0.0900(2) 0.023(3) Uiso 0.500(11) 1 d PR A 2
C13A C 0.39178(11) 0.9040(3) 0.0055(2) 0.015(3) Uiso 0.500(11) 1 d PR A 2
C14A C 0.34056(11) 0.9003(2) 0.0146(2) 0.025(5) Uiso 0.500(11) 1 d PR A 2
C15A C 0.28152(12) 0.8959(3) 0.1441(2) 0.053(5) Uiso 0.500(11) 1 d PR A 2
C16A C 0.38362(13) 0.9031(4) 0.2490(2) 0.042(4) Uiso 0.500(11) 1 d PR A 2
C17A C 0.46798(11) 0.9094(2) 0.1110(2) 0.034(3) Uiso 0.500(11) 1 d PR A 2
C18A C 0.41803(12) 0.9059(4) -0.0792(2) 0.024(3) Uiso 0.500(11) 1 d PR A 2
C19A C 0.30279(11) 0.8976(3) -0.0587(2) 0.031(3) Uiso 0.500(11) 1 d PR A 2
H1 H 0.3395 0.6183 0.0340 0.026(19) Uiso 1 1 d R . .
H2 H 0.4156 0.6179 0.0187 0.11(5) Uiso 1 1 d R . .
H3 H 0.3874 0.5948 0.1415 0.16(6) Uiso 1 1 d R . .

loop_
_atom_site_aniso_label
_atom_site_aniso_U_11
_atom_site_aniso_U_22
_atom_site_aniso_U_33
_atom_site_aniso_U_23
_atom_site_aniso_U_13
_atom_site_aniso_U_12
Ru2 0.0327(3) 0.0118(2) 0.0211(3) 0.00029(19) 0.0019(2) -0.0008(2)
Ru1 0.0227(2) 0.0124(2) 0.0193(2) 0.00025(18) -0.00013(18) 0.00046(19)
N1 0.028(3) 0.024(3) 0.027(3) -0.001(2) 0.003(2) -0.006(2)
N2 0.032(3) 0.019(3) 0.026(3) 0.000(2) 0.003(2) 0.002(2)
N3 0.029(3) 0.030(3) 0.036(3) 0.004(3) -0.004(3) 0.004(2)
C1 0.044(4) 0.042(4) 0.039(4) -0.004(4) -0.006(4) -0.020(4)
C2 0.045(4) 0.034(4) 0.037(4) -0.012(3) -0.002(3) -0.008(4)
C3 0.050(5) 0.034(4) 0.042(5) -0.009(3) 0.014(4) 0.015(4)
C4 0.044(5) 0.061(6) 0.051(5) -0.004(4) 0.003(4) 0.028(4)
C5 0.047(5) 0.037(4) 0.038(4) 0.013(3) -0.006(4) 0.008(4)
C6 0.062(5) 0.025(4) 0.039(4) 0.015(3) -0.006(4) -0.008(4)
C7 0.044(5) 0.048(5) 0.050(5) -0.001(4) 0.023(4) -0.003(4)
C8 0.090(7) 0.035(4) 0.021(4) -0.002(3) -0.007(4) 0.011(4)
C9 0.028(4) 0.069(7) 0.084(7) 0.012(6) -0.018(4) -0.004(4)

loop_
_atom_type_symbol
_atom_type_description
_atom_type_scat_dispersion_real
_atom_type_scat_dispersion_imag
_atom_type_scat_source
C C 0.0033 0.0016 'International Tables Vol C Tables 4.2.6.8 and 6.1.1.4'
H H 0.0000 0.0000 'International Tables Vol C Tables 4.2.6.8 and 6.1.1.4'
N N 0.0061 0.0033 'International Tables Vol C Tables 4.2.6.8 and 6.1.1.4'
Ru Ru -1.2594 0.8363 'International Tables Vol C Tables 4.2.6.8 and 6.1.1.4'

loop_
_geom_angle_atom_site_label_1
_geom_angle_atom_site_label_2
_geom_angle_atom_site_label_3
_geom_angle
C14A Ru2 C10A 39.8
C14A Ru2 C12 65.45(7)
C10A Ru2 C12 57.42(7)
C14A Ru2 C13 42.08(5)
C10A Ru2 C13 64.30(7)
C12 Ru2 C13 39.6
C14A Ru2 C13A 39.50(5)
C10A Ru2 C13A 66.29(7)
C12 Ru2 C13A 46.17(5)
C13 Ru2 C13A 6.6
C14A Ru2 C11A 66.30(8)
C10A Ru2 C11A 39.49(5)
C12 Ru2 C11A 27.4
C13 Ru2 C11A 59.92(7)
C13A Ru2 C11A 65.74(7)
C14A Ru2 C12A 65.95(7)
C10A Ru2 C12A 65.93(7)
C12 Ru2 C12A 11.7
C13 Ru2 C12A 32.5
C13A Ru2 C12A 39.0
C11A Ru2 C12A 39.0
C14A Ru2 C11 61.18(7)
C10A Ru2 C11 28.1
C12 Ru2 C11 39.0
C13 Ru2 C11 65.41(7)
C13A Ru2 C11 70.33(7)
C11A Ru2 C11 13.2
C12A Ru2 C11 50.29(6)
C14A Ru2 C14 4.8
C10A Ru2 C14 44.28(5)
C12 Ru2 C14 65.39(7)
C13 Ru2 C14 39.0
C13A Ru2 C14 35.8
C11A Ru2 C14 68.66(8)
C12A Ru2 C14 64.83(7)
C11 Ru2 C14 64.46(7)
C14A Ru2 C10 33.4
C10A Ru2 C10 10.1
C12 Ru2 C10 64.81(7)
C13 Ru2 C10 64.76(7)
C13A Ru2 C10 65.49(7)
C11A Ru2 C10 49.22(7)
C12A Ru2 C10 72.09(8)
C11 Ru2 C10 38.19(5)
C14 Ru2 C10 38.1
C14A Ru2 Ru1 145.89(9)
C10A Ru2 Ru1 148.91(8)
C12 Ru2 Ru1 146.62(8)
C13 Ru2 Ru1 145.33(9)
C13A Ru2 Ru1 141.75(9)
C11A Ru2 Ru1 146.14(10)
C12A Ru2 Ru1 141.94(8)
C11 Ru2 Ru1 146.46(9)
C14 Ru2 Ru1 144.44(8)
C10 Ru2 Ru1 145.16(8)
N3 Ru1 N2 81.2(2)
N3 Ru1 N1 80.4(2)
N2 Ru1 N1 80.8(2)
N3 Ru1 Ru2 131.94(17)
N2 Ru1 Ru2 129.86(15)
N1 Ru1 Ru2 132.83(16)
C1 N1 C7 109.8(6)
C1 N1 C6 111.4(6)
C7 N1 C6 109.6(6)
C1 N1 Ru1 104.7(4)
C7 N1 Ru1 111.3(5)
C6 N1 Ru1 110.0(4)
C3 N2 C8 109.1(6)
C3 N2 C2 111.4(6)
C8 N2 C2 109.7(6)
C3 N2 Ru1 105.2(4)
C8 N2 Ru1 111.1(4)
C2 N2 Ru1 110.3(4)
C5 N3 C9 109.9(6)
C5 N3 C4 110.3(7)
C9 N3 C4 108.9(6)
C5 N3 Ru1 105.7(5)
C9 N3 Ru1 111.9(3)
C4 N3 Ru1 110.0(5)
N1 C1 C2 113.2(6)
C1 C2 N2 111.8(6)
N2 C3 C4 111.4(6)
C3 C4 N3 111.9(7)
N3 C5 C6 111.6(6)
C5 C6 N1 112.0(6)
C14 C10 C11 108.0
C14 C10 C15 126.0
C11 C10 C15 126.0
C14 C10 Ru2 69.72(10)
C11 C10 Ru2 69.53(8)
C15 C10 Ru2 126.33(7)
C12 C11 C10 108.0
C12 C11 C16 126.0
C10 C11 C16 126.0
C12 C11 Ru2 68.39(9)
C10 C11 Ru2 72.28(8)
C16 C11 Ru2 124.91(8)
C11 C12 C13 108.0
C11 C12 C17 126.0
C13 C12 C17 126.0
C11 C12 Ru2 72.60(9)
C13 C12 Ru2 70.31(9)
C17 C12 Ru2 122.75(8)
C14 C13 C12 108.0
C14 C13 C18 126.0
C12 C13 C18 126.0
C14 C13 Ru2 72.69(8)
C12 C13 Ru2 70.12(9)
C18 C13 Ru2 122.85(9)
C13 C14 C10 108.0
C13 C14 C19 126.0
C10 C14 C19 126.0
C13 C14 Ru2 68.36(8)
C10 C14 Ru2 72.13(10)
C19 C14 Ru2 125.07(8)
C14A C10A C11A 108.0
C14A C10A C15A 126.0
C11A C10A C15A 126.0
C14A C10A Ru2 70.07(10)
C11A C10A Ru2 71.47(8)
C15A C10A Ru2 124.08(8)
C12A C11A C10A 108.0
C12A C11A C16A 126.0
C10A C11A C16A 126.0
C12A C11A Ru2 71.22(9)
C10A C11A Ru2 69.03(8)
C16A C11A Ru2 125.33(8)
C11A C12A C13A 108.0
C11A C12A C17A 126.0
C13A C12A C17A 126.0
C11A C12A Ru2 69.79(9)
C13A C12A Ru2 69.73(9)
C17A C12A Ru2 126.06(8)
C14A C13A C12A 108.0
C14A C13A C18A 126.0
C12A C13A C18A 126.0
C14A C13A Ru2 69.05(8)
C12A C13A Ru2 71.25(9)
C18A C13A Ru2 125.28(9)
C13A C14A C10A 108.0
C13A C14A C19A 126.0
C10A C14A C19A 126.0
C13A C14A Ru2 71.45(9)
C10A C14A Ru2 70.11(10)
C19A C14A Ru2 124.05(8)

loop_
_geom_bond_atom_site_label_1
_geom_bond_atom_site_label_2
_geom_bond_distance
Ru2 C14A 2.108(3)
Ru2 C10A 2.108(3)
Ru2 C12 2.128(3)
Ru2 C13 2.131(3)
Ru2 C13A 2.140(3)
Ru2 C11A 2.141(3)
Ru2 C12A 2.160(3)
Ru2 C11 2.184(3)
Ru2 C14 2.189(3)
Ru2 C10 2.221(3)
Ru2 Ru1 2.4676(6)
Ru1 N3 2.151(6)
Ru1 N2 2.164(6)
Ru1 N1 2.166(5)
N1 C1 1.464(9)
N1 C7 1.487(9)
N1 C6 1.505(9)
N2 C3 1.477(9)
N2 C8 1.478(9)
N2 C2 1.499(9)
N3 C5 1.472(10)
N3 C9 1.473(7)
N3 C4 1.517(10)
C1 C2 1.490(11)
C3 C4 1.493(12)
C5 C6 1.478(11)
C10 C14 1.4413
C10 C11 1.4415
C10 C15 1.5320
C11 C12 1.4410
C11 C16 1.5318
C12 C13 1.4416
C12 C17 1.5323
C13 C14 1.4412
C13 C18 1.5323
C14 C19 1.5325
C10A C14A 1.4359
C10A C11A 1.4360
C10A C15A 1.5260
C11A C12A 1.4355
C11A C16A 1.5261
C12A C13A 1.4362
C12A C17A 1.5262
C13A C14A 1.4356
C13A C18A 1.5266
C14A C19A 1.5265

loop_
_geom_torsion_atom_site_label_1
_geom_torsion_atom_site_label_2
_geom_torsion_atom_site_label_3
_geom_torsion_atom_site_label_4
_geom_torsion
C14A Ru2 Ru1 N3 150.6(3)
C10A Ru2 Ru1 N3 -131.2(3)
C12 Ru2 Ru1 N3 -2.7(3)
C13 Ru2 Ru1 N3 71.7(3)
C13A Ru2 Ru1 N3 81.1(3)
C11A Ru2 Ru1 N3 -53.3(3)
C12A Ru2 Ru1 N3 15.6(3)
C11 Ru2 Ru1 N3 -77.3(3)
C14 Ru2 Ru1 N3 142.5(3)
C10 Ru2 Ru1 N3 -148.4(3)
C14A Ru2 Ru1 N2 31.8(3)
C10A Ru2 Ru1 N2 110.1(3)
C12 Ru2 Ru1 N2 -121.5(3)
C13 Ru2 Ru1 N2 -47.1(3)
C13A Ru2 Ru1 N2 -37.7(2)
C11A Ru2 Ru1 N2 -172.1(3)
C12A Ru2 Ru1 N2 -103.1(3)
C11 Ru2 Ru1 N2 164.0(3)
C14 Ru2 Ru1 N2 23.8(3)
C10 Ru2 Ru1 N2 92.8(3)
C14A Ru2 Ru1 N1 -87.5(3)
C10A Ru2 Ru1 N1 -9.3(3)
C12 Ru2 Ru1 N1 119.2(3)
C13 Ru2 Ru1 N1 -166.4(3)
C13A Ru2 Ru1 N1 -157.0(2)
C11A Ru2 Ru1 N1 68.6(3)
C12A Ru2 Ru1 N1 137.5(3)
C11 Ru2 Ru1 N1 44.6(3)
C14 Ru2 Ru1 N1 -95.6(3)
C10 Ru2 Ru1 N1 -26.5(3)
N3 Ru1 N1 C1 -112.3(5)
N2 Ru1 N1 C1 -29.8(5)
Ru2 Ru1 N1 C1 107.6(5)
N3 Ru1 N1 C7 129.2(6)
N2 Ru1 N1 C7 -148.3(5)
Ru2 Ru1 N1 C7 -10.9(6)
N3 Ru1 N1 C6 7.5(5)
N2 Ru1 N1 C6 90.0(5)
Ru2 Ru1 N1 C6 -132.6(4)
N3 Ru1 N2 C3 -29.7(5)
N1 Ru1 N2 C3 -111.4(5)
Ru2 Ru1 N2 C3 109.0(4)
N3 Ru1 N2 C8 -147.6(6)
N1 Ru1 N2 C8 130.7(6)
Ru2 Ru1 N2 C8 -8.9(6)
N3 Ru1 N2 C2 90.5(5)
N1 Ru1 N2 C2 8.9(5)
Ru2 Ru1 N2 C2 -130.8(4)
N2 Ru1 N3 C5 -111.8(5)
N1 Ru1 N3 C5 -29.7(5)
Ru2 Ru1 N3 C5 111.1(5)
N2 Ru1 N3 C9 128.5(5)
N1 Ru1 N3 C9 -149.4(5)
Ru2 Ru1 N3 C9 -8.6(6)
N2 Ru1 N3 C4 7.3(5)
N1 Ru1 N3 C4 89.4(6)
Ru2 Ru1 N3 C4 -129.8(5)
C7 N1 C1 C2 167.5(7)
C6 N1 C1 C2 -70.9(8)
Ru1 N1 C1 C2 47.9(8)
N1 C1 C2 N2 -42.9(10)
C3 N2 C2 C1 130.6(7)
C8 N2 C2 C1 -108.6(8)
Ru1 N2 C2 C1 14.1(8)
C8 N2 C3 C4 167.9(7)
C2 N2 C3 C4 -70.9(9)
Ru1 N2 C3 C4 48.6(8)
N2 C3 C4 N3 -45.0(10)
C5 N3 C4 C3 133.3(8)
C9 N3 C4 C3 -106.0(8)
Ru1 N3 C4 C3 17.0(9)
C9 N3 C5 C6 169.9(6)
C4 N3 C5 C6 -70.0(8)
Ru1 N3 C5 C6 48.9(8)
N3 C5 C6 N1 -44.6(9)
C1 N1 C6 C5 132.4(7)
C7 N1 C6 C5 -106.0(8)
Ru1 N1 C6 C5 16.7(8)
C14A Ru2 C10 C14 -1.5
C10A Ru2 C10 C14 122.7
C12 Ru2 C10 C14 81.60(6)
C13 Ru2 C10 C14 37.7
C13A Ru2 C10 C14 30.4
C11A Ru2 C10 C14 108.68(5)
C12A Ru2 C10 C14 71.81(6)
C11 Ru2 C10 C14 119.3
Ru1 Ru2 C10 C14 -118.44(15)
C14A Ru2 C10 C11 -120.8
C10A Ru2 C10 C11 3.4
C12 Ru2 C10 C11 -37.7
C13 Ru2 C10 C11 -81.67(6)
C13A Ru2 C10 C11 -88.93(6)
C11A Ru2 C10 C11 -10.6
C12A Ru2 C10 C11 -47.5
C14 Ru2 C10 C11 -119.3
Ru1 Ru2 C10 C11 122.23(16)
C14A Ru2 C10 C15 118.91(5)
C10A Ru2 C10 C15 -116.94(5)
C12 Ru2 C10 C15 -158.0
C13 Ru2 C10 C15 158.0
C13A Ru2 C10 C15 150.8
C11A Ru2 C10 C15 -130.9
C12A Ru2 C10 C15 -167.8
C11 Ru2 C10 C15 -120.29(5)
C14 Ru2 C10 C15 120.38(5)
Ru1 Ru2 C10 C15 1.94(19)
C14 C10 C11 C12 0.0
C15 C10 C11 C12 180.0
Ru2 C10 C11 C12 59.31(9)
C14 C10 C11 C16 180.0
C15 C10 C11 C16 0.0
Ru2 C10 C11 C16 -120.69(9)
C14 C10 C11 Ru2 -59.31(9)
C15 C10 C11 Ru2 120.69(9)
C14A Ru2 C11 C12 -85.74(6)
C10A Ru2 C11 C12 -119.64(5)
C13 Ru2 C11 C12 -38.6
C13A Ru2 C11 C12 -43.4
C11A Ru2 C11 C12 23.9
C12A Ru2 C11 C12 -4.2
C14 Ru2 C11 C12 -81.75(5)
C10 Ru2 C11 C12 -118.39(5)
Ru1 Ru2 C11 C12 122.60(15)
C14A Ru2 C11 C10 32.7
C10A Ru2 C11 C10 -1.2
C12 Ru2 C11 C10 118.39(5)
C13 Ru2 C11 C10 79.82(6)
C13A Ru2 C11 C10 75.04(6)
C11A Ru2 C11 C10 142.3
C12A Ru2 C11 C10 114.17(6)
C14 Ru2 C11 C10 36.6
Ru1 Ru2 C11 C10 -119.01(15)
C14A Ru2 C11 C16 154.6
C10A Ru2 C11 C16 120.74(5)
C12 Ru2 C11 C16 -119.6
C13 Ru2 C11 C16 -158.2
C13A Ru2 C11 C16 -163.0
C11A Ru2 C11 C16 -95.70(6)
C12A Ru2 C11 C16 -123.8
C14 Ru2 C11 C16 158.6
C10 Ru2 C11 C16 121.99(5)
Ru1 Ru2 C11 C16 2.98(18)
C10 C11 C12 C13 0.0
C16 C11 C12 C13 -180.0
Ru2 C11 C12 C13 61.77(9)
C10 C11 C12 C17 180.0
C16 C11 C12 C17 0.0
Ru2 C11 C12 C17 -118.23(9)
C10 C11 C12 Ru2 -61.77(9)
C16 C11 C12 Ru2 118.23(8)
C14A Ru2 C12 C11 73.85(6)
C10A Ru2 C12 C11 29.1
C13 Ru2 C12 C11 117.1
C13A Ru2 C12 C11 116.3
C11A Ru2 C12 C11 -11.6
C12A Ru2 C12 C11 163.7
C14 Ru2 C12 C11 79.17(6)
C10 Ru2 C12 C11 36.9
Ru1 Ru2 C12 C11 -122.22(17)
C14A Ru2 C12 C13 -43.27(6)
C10A Ru2 C12 C13 -88.02(6)
C13A Ru2 C12 C13 -0.8
C11A Ru2 C12 C13 -128.8
C12A Ru2 C12 C13 46.6
C11 Ru2 C12 C13 -117.1
C14 Ru2 C12 C13 -37.95(5)
C10 Ru2 C12 C13 -80.18(7)
Ru1 Ru2 C12 C13 120.66(18)
C14A Ru2 C12 C17 -164.1
C10A Ru2 C12 C17 151.2
C13 Ru2 C12 C17 -120.82(6)
C13A Ru2 C12 C17 -121.60(6)
C11A Ru2 C12 C17 110.41(7)
C12A Ru2 C12 C17 -74.24(8)
C11 Ru2 C12 C17 122.05(6)
C14 Ru2 C12 C17 -158.8
C10 Ru2 C12 C17 159.0
Ru1 Ru2 C12 C17 -0.2(2)
C11 C12 C13 C14 0.0
C17 C12 C13 C14 180.0
Ru2 C12 C13 C14 63.24(9)
C11 C12 C13 C18 180.0
C17 C12 C13 C18 0.0
Ru2 C12 C13 C18 -116.75(9)
C11 C12 C13 Ru2 -63.25(9)
C17 C12 C13 Ru2 116.75(9)
C14A Ru2 C13 C14 -5.7
C10A Ru2 C13 C14 -48.0
C12 Ru2 C13 C14 -117.20(7)
C13A Ru2 C13 C14 57.9
C11A Ru2 C13 C14 -92.73(7)
C12A Ru2 C13 C14 -133.05(5)
C11 Ru2 C13 C14 -79.17(7)
C10 Ru2 C13 C14 -36.9
Ru1 Ru2 C13 C14 119.10(14)
C14A Ru2 C13 C12 111.52(7)
C10A Ru2 C13 C12 69.16(6)
C13A Ru2 C13 C12 175.1
C11A Ru2 C13 C12 24.5
C12A Ru2 C13 C12 -15.8
C11 Ru2 C13 C12 38.0
C14 Ru2 C13 C12 117.20(7)
C10 Ru2 C13 C12 80.32(6)
Ru1 Ru2 C13 C12 -123.69(15)
C14A Ru2 C13 C18 -127.77(6)
C10A Ru2 C13 C18 -170.1
C12 Ru2 C13 C18 120.7
C13A Ru2 C13 C18 -64.16(5)
C11A Ru2 C13 C18 145.2
C12A Ru2 C13 C18 104.86(5)
C11 Ru2 C13 C18 158.7
C14 Ru2 C13 C18 -122.09(6)
C10 Ru2 C13 C18 -159.0
Ru1 Ru2 C13 C18 -2.99(18)
C12 C13 C14 C10 0.0
C18 C13 C14 C10 180.0
Ru2 C13 C14 C10 61.59(10)
C12 C13 C14 C19 -180.0
C18 C13 C14 C19 0.0
Ru2 C13 C14 C19 -118.41(9)
C12 C13 C14 Ru2 -61.58(10)
C18 C13 C14 Ru2 118.41(10)
C11 C10 C14 C13 0.0
C15 C10 C14 C13 180.0
Ru2 C10 C14 C13 -59.20(8)
C11 C10 C14 C19 180.0
C15 C10 C14 C19 0.0
Ru2 C10 C14 C19 120.80(8)
C11 C10 C14 Ru2 59.19(8)
C15 C10 C14 Ru2 -120.81(8)
C14A Ru2 C14 C13 128.09(6)
C10A Ru2 C14 C13 106.30(6)
C12 Ru2 C14 C13 38.5
C13A Ru2 C14 C13 -9.6
C11A Ru2 C14 C13 68.12(6)
C12A Ru2 C14 C13 25.7
C11 Ru2 C14 C13 81.80(6)
C10 Ru2 C14 C13 118.5
Ru1 Ru2 C14 C13 -121.27(15)
C14A Ru2 C14 C10 9.6
C10A Ru2 C14 C10 -12.2
C12 Ru2 C14 C10 -79.93(6)
C13 Ru2 C14 C10 -118.5
C13A Ru2 C14 C10 -128.1
C11A Ru2 C14 C10 -50.4
C12A Ru2 C14 C10 -92.77(6)
C11 Ru2 C14 C10 -36.7
Ru1 Ru2 C14 C10 120.25(14)
C14A Ru2 C14 C19 -112.30(5)
C10A Ru2 C14 C19 -134.1
C12 Ru2 C14 C19 158.2
C13 Ru2 C14 C19 119.6
C13A Ru2 C14 C19 109.99(5)
C11A Ru2 C14 C19 -172.3
C12A Ru2 C14 C19 145.3
C11 Ru2 C14 C19 -158.6
C10 Ru2 C14 C19 -121.91(5)
Ru1 Ru2 C14 C19 -1.66(18)
C12 Ru2 C10A C14A 89.79(5)
C13 Ru2 C10A C14A 44.8
C13A Ru2 C10A C14A 37.9
C11A Ru2 C10A C14A 117.9
C12A Ru2 C10A C14A 80.73(6)
C11 Ru2 C10A C14A 130.3
C14 Ru2 C10A C14A 2.8
C10 Ru2 C10A C14A -45.3
Ru1 Ru2 C10A C14A -120.98(18)
C14A Ru2 C10A C11A -117.9
C12 Ru2 C10A C11A -28.1
C13 Ru2 C10A C11A -73.10(5)
C13A Ru2 C10A C11A -80.06(6)
C12A Ru2 C10A C11A -37.2
C11 Ru2 C10A C11A 12.3
C14 Ru2 C10A C11A -115.1
C10 Ru2 C10A C11A -163.3
Ru1 Ru2 C10A C11A 121.09(18)
C14A Ru2 C10A C15A 120.62(5)
C12 Ru2 C10A C15A -149.6
C13 Ru2 C10A C15A 165.5
C13A Ru2 C10A C15A 158.5
C11A Ru2 C10A C15A -121.4
C12A Ru2 C10A C15A -158.7
C11 Ru2 C10A C15A -109.11(5)
C14 Ru2 C10A C15A 123.4
C10 Ru2 C10A C15A 75.29(5)
Ru1 Ru2 C10A C15A -0.4(2)
C14A C10A C11A C12A 0.0
C15A C10A C11A C12A -180.0
Ru2 C10A C11A C12A 60.86(10)
C14A C10A C11A C16A 180.0
C15A C10A C11A C16A 0.0
Ru2 C10A C11A C16A -119.14(9)
C14A C10A C11A Ru2 -60.86(9)
C15A C10A C11A Ru2 119.15(9)
C14A Ru2 C11A C12A -80.50(6)
C10A Ru2 C11A C12A -118.66(6)
C12 Ru2 C11A C12A 1.5
C13 Ru2 C11A C12A -33.5
C13A Ru2 C11A C12A -37.1
C11 Ru2 C11A C12A -144.8
C14 Ru2 C11A C12A -75.93(6)
C10 Ru2 C11A C12A -114.84(6)
Ru1 Ru2 C11A C12A 113.88(14)
C14A Ru2 C11A C10A 38.2
C12 Ru2 C11A C10A 120.15(6)
C13 Ru2 C11A C10A 85.12(7)
C13A Ru2 C11A C10A 81.57(7)
C12A Ru2 C11A C10A 118.66(6)
C11 Ru2 C11A C10A -26.1
C14 Ru2 C11A C10A 42.7
C10 Ru2 C11A C10A 3.8
Ru1 Ru2 C11A C10A -127.46(15)
C14A Ru2 C11A C16A 158.2
C10A Ru2 C11A C16A 120.02(6)
C12 Ru2 C11A C16A -119.83(5)
C13 Ru2 C11A C16A -154.9
C13A Ru2 C11A C16A -158.4
C12A Ru2 C11A C16A -121.3
C11 Ru2 C11A C16A 93.89(7)
C14 Ru2 C11A C16A 162.8
C10 Ru2 C11A C16A 123.84(6)
Ru1 Ru2 C11A C16A -7.44(19)
C10A C11A C12A C13A 0.0
C16A C11A C12A C13A 180.0
Ru2 C11A C12A C13A 59.48(8)
C10A C11A C12A C17A 180.0
C16A C11A C12A C17A 0.0
Ru2 C11A C12A C17A -120.52(8)
C10A C11A C12A Ru2 -59.48(8)
C16A C11A C12A Ru2 120.52(8)
C14A Ru2 C12A C11A 81.47(8)
C10A Ru2 C12A C11A 37.68(6)
C12 Ru2 C12A C11A -3.4
C13 Ru2 C12A C11A 117.2
C13A Ru2 C12A C11A 119.2
C11 Ru2 C12A C11A 9.9
C14 Ru2 C12A C11A 86.65(7)
C10 Ru2 C12A C11A 46.23(6)
Ru1 Ru2 C12A C11A -124.28(17)
C14A Ru2 C12A C13A -37.68(5)
C10A Ru2 C12A C13A -81.47(6)
C12 Ru2 C12A C13A -122.5
C13 Ru2 C12A C13A -2.0
C11A Ru2 C12A C13A -119.2
C11 Ru2 C12A C13A -109.28(5)
C14 Ru2 C12A C13A -32.5
C10 Ru2 C12A C13A -72.92(6)
Ru1 Ru2 C12A C13A 116.57(16)
C14A Ru2 C12A C17A -158.1
C10A Ru2 C12A C17A 158.1
C12 Ru2 C12A C17A 117.03(8)
C13 Ru2 C12A C17A -122.42(6)
C13A Ru2 C12A C17A -120.42(6)
C11A Ru2 C12A C17A 120.42(7)
C11 Ru2 C12A C17A 130.30(6)
C14 Ru2 C12A C17A -152.9
C10 Ru2 C12A C17A 166.7
Ru1 Ru2 C12A C17A -3.86(18)
C11A C12A C13A C14A 0.0
C17A C12A C13A C14A 180.0
Ru2 C12A C13A C14A 59.51(9)
C11A C12A C13A C18A -180.0
C17A C12A C13A C18A 0.0
Ru2 C12A C13A C18A -120.48(8)
C11A C12A C13A Ru2 -59.51(9)
C17A C12A C13A Ru2 120.48(9)
C10A Ru2 C13A C14A -38.2
C12 Ru2 C13A C14A -105.00(7)
C13 Ru2 C13A C14A -109.3
C11A Ru2 C13A C14A -81.58(7)
C12A Ru2 C13A C14A -118.65(6)
C11 Ru2 C13A C14A -68.20(7)
C14 Ru2 C13A C14A 5.1
C10 Ru2 C13A C14A -27.2
Ru1 Ru2 C13A C14A 124.31(13)
C14A Ru2 C13A C12A 118.65(6)
C10A Ru2 C13A C12A 80.47(6)
C12 Ru2 C13A C12A 13.7
C13 Ru2 C13A C12A 9.4
C11A Ru2 C13A C12A 37.1
C11 Ru2 C13A C12A 50.5
C14 Ru2 C13A C12A 123.77(5)
C10 Ru2 C13A C12A 91.48(6)
Ru1 Ru2 C13A C12A -117.04(13)
C14A Ru2 C13A C18A -119.99(6)
C10A Ru2 C13A C18A -158.2
C12 Ru2 C13A C18A 135.0
C13 Ru2 C13A C18A 130.71(5)
C11A Ru2 C13A C18A 158.4
C12A Ru2 C13A C18A 121.36(5)
C11 Ru2 C13A C18A 171.8
C14 Ru2 C13A C18A -114.87(7)
C10 Ru2 C13A C18A -147.2
Ru1 Ru2 C13A C18A 4.32(17)
C12A C13A C14A C10A 0.0
C18A C13A C14A C10A 180.0
Ru2 C13A C14A C10A 60.90(10)
C12A C13A C14A C19A -180.0
C18A C13A C14A C19A 0.0
Ru2 C13A C14A C19A -119.10(9)
C12A C13A C14A Ru2 -60.90(10)
C18A C13A C14A Ru2 119.10(9)
C11A C10A C14A C13A 0.0
C15A C10A C14A C13A 180.0
Ru2 C10A C14A C13A -61.76(9)
C11A C10A C14A C19A 180.0
C15A C10A C14A C19A 0.0
Ru2 C10A C14A C19A 118.24(9)
C11A C10A C14A Ru2 61.75(8)
C15A C10A C14A Ru2 -118.25(8)
C10A Ru2 C14A C13A 117.9
C12 Ru2 C14A C13A 50.0
C13 Ru2 C14A C13A 9.4
C11A Ru2 C14A C13A 80.04(6)
C12A Ru2 C14A C13A 37.2
C11 Ru2 C14A C13A 93.65(6)
C14 Ru2 C14A C13A -38.23(6)
C10 Ru2 C14A C13A 131.0
Ru1 Ru2 C14A C13A -114.23(16)
C12 Ru2 C14A C10A -67.88(5)
C13 Ru2 C14A C10A -108.5
C13A Ru2 C14A C10A -117.9
C11A Ru2 C14A C10A -37.9
C12A Ru2 C14A C10A -80.66(6)
C11 Ru2 C14A C10A -24.2
C14 Ru2 C14A C10A -156.1
C10 Ru2 C14A C10A 13.1
Ru1 Ru2 C14A C10A 127.87(16)
C10A Ru2 C14A C19A -120.68(5)
C12 Ru2 C14A C19A 171.4
C13 Ru2 C14A C19A 130.8
C13A Ru2 C14A C19A 121.4
C11A Ru2 C14A C19A -158.5
C12A Ru2 C14A C19A 158.7
C11 Ru2 C14A C19A -144.9
C14 Ru2 C14A C19A 83.20(6)
C10 Ru2 C14A C19A -107.60(6)
Ru1 Ru2 C14A C19A 7.20(19)
